data_4132653
loop_
_publ_author_name
'Chen, Jiawei'
'Yassin, Nadine'
'Gunasekara, Thilina'
'Norton, Jack R.'
'Rauch, Michael'

_publ_section_title
;
 Insertion of Isonitriles into the M-C Bonds of Group 4 Dialkyl Complexes.
;
_journal_issue 28
_journal_name_full 'Journal of the American Chemical Society'
_journal_page_first 8980
_journal_page_last 8989
_journal_paper_doi 10.1021/jacs.8b05377
_journal_volume 140
_journal_year 2018
_chemical_formula_sum 'C22 H42 N2 Si Ti'
_chemical_formula_weight 410.56
_space_group_crystal_system monoclinic
_space_group_IT_number 15
_space_group_name_Hall '-C 2yc'
_space_group_name_H-M_alt 'C 1 2/c 1'
_atom_sites_solution_hydrogens geom
_audit_creation_method SHELXL-2014/7
_cell_angle_alpha 90
_cell_angle_beta 127.7619(9)
_cell_angle_gamma 90
_cell_formula_units_Z 16
_cell_length_a 42.519(3)
_cell_length_b 9.1392(7)
_cell_length_c 31.749(2)
_cell_measurement_reflns_used 9757
_cell_measurement_temperature 190(2)
_cell_measurement_theta_max 30.45
_cell_measurement_theta_min 2.42
_cell_volume 9753.4(12)
_computing_cell_refinement 'Bruker SAINT'
_computing_data_collection 'Bruker APEX2'
_computing_data_reduction 'Bruker SAINT'
_computing_molecular_graphics 'Bruker SHELXTL'
_computing_publication_material 'Bruker SHELXTL'
_computing_structure_refinement 'SHELXL-2014/7 (Sheldrick, 2014)'
_computing_structure_solution 'SHELXS-97 (Sheldrick 2008)'
_diffrn_ambient_temperature 190(2)
_diffrn_measured_fraction_theta_full 1.000
_diffrn_measured_fraction_theta_max 0.998
_diffrn_measurement_device_type 'Bruker APEX-II CCD'
_diffrn_measurement_method '\f and \w scans'
_diffrn_radiation_type MoK\a
_diffrn_radiation_wavelength 0.71073
_diffrn_reflns_av_R_equivalents 0.0871
_diffrn_reflns_av_unetI/netI 0.0601
_diffrn_reflns_Laue_measured_fraction_full 1.000
_diffrn_reflns_Laue_measured_fraction_max 0.998
_diffrn_reflns_limit_h_max 60
_diffrn_reflns_limit_h_min -60
_diffrn_reflns_limit_k_max 13
_diffrn_reflns_limit_k_min -13
_diffrn_reflns_limit_l_max 45
_diffrn_reflns_limit_l_min -45
_diffrn_reflns_number 76580
_diffrn_reflns_point_group_measured_fraction_full 1.000
_diffrn_reflns_point_group_measured_fraction_max 0.998
_diffrn_reflns_theta_full 25.000
_diffrn_reflns_theta_max 30.500
_diffrn_reflns_theta_min 1.212
_exptl_absorpt_coefficient_mu 0.408
_exptl_absorpt_correction_T_max 0.7461
_exptl_absorpt_correction_T_min 0.5442
_exptl_absorpt_correction_type empirical
_exptl_absorpt_process_details sadabs
_exptl_crystal_colour colorless
_exptl_crystal_density_diffrn 1.118
_exptl_crystal_description block
_exptl_crystal_F_000 3584
_exptl_crystal_size_max 0.590
_exptl_crystal_size_mid 0.110
_exptl_crystal_size_min 0.100
_refine_diff_density_max 1.011
_refine_diff_density_min -0.750
_refine_diff_density_rms 0.080
_refine_ls_extinction_method none
_refine_ls_goodness_of_fit_ref 1.034
_refine_ls_hydrogen_treatment constr
_refine_ls_matrix_type full
_refine_ls_number_parameters 497
_refine_ls_number_reflns 14846
_refine_ls_number_restraints 0
_refine_ls_restrained_S_all 1.034
_refine_ls_R_factor_all 0.0812
_refine_ls_R_factor_gt 0.0593
_refine_ls_shift/su_max 0.002
_refine_ls_shift/su_mean 0.000
_refine_ls_structure_factor_coef Fsqd
_refine_ls_weighting_details 'w=1/[\s^2^(Fo^2^)+(0.0745P)^2^+12.9776P] where P=(Fo^2^+2Fc^2^)/3'
_refine_ls_weighting_scheme calc
_refine_ls_wR_factor_gt 0.1531
_refine_ls_wR_factor_ref 0.1688
_reflns_Friedel_coverage 0.000
_reflns_number_gt 11039
_reflns_number_total 14846
_reflns_threshold_expression 'I > 2\s(I)'
_cod_data_source_file ja8b05377_si_001.cif
_cod_data_source_block cytimes10
_cod_original_cell_volume 9753.6(13)
_cod_original_sg_symbol_H-M 'C 2/c'
_cod_database_code 4132653
_shelx_shelxl_version_number 2014/7
_shelx_space_group_comment
; 
The symmetry employed for this shelxl refinement is uniquely defined 
by the following loop, which should always be used as a source of 
symmetry information in preference to the above space-group names. 
They are only intended as comments. 
;
_shelx_estimated_absorpt_t_min 0.795
_shelx_estimated_absorpt_t_max 0.960

loop_
_space_group_symop_operation_xyz
'x, y, z'
'-x, y, -z+1/2'
'x+1/2, y+1/2, z'
'-x+1/2, y+1/2, -z+1/2'
'-x, -y, -z'
'x, -y, z-1/2'
'-x+1/2, -y+1/2, -z'
'x+1/2, -y+1/2, z-1/2'

loop_
_atom_site_label
_atom_site_type_symbol
_atom_site_fract_x
_atom_site_fract_y
_atom_site_fract_z
_atom_site_U_iso_or_equiv
_atom_site_adp_type
_atom_site_occupancy
_atom_site_site_symmetry_order
_atom_site_calc_flag
_atom_site_refinement_flags_posn
_atom_site_refinement_flags_adp
Ti1 Ti 0.89387(2) 0.37711(4) 0.52030(2) 0.02574(9) Uani 1 1 d . .
Ti2 Ti 0.87101(2) 0.87467(4) 0.75691(2) 0.02416(9) Uani 1 1 d . .
Si1 Si 0.83466(2) 0.22197(7) 0.42369(2) 0.03962(15) Uani 1 1 d . .
Si2 Si 0.80344(2) 0.71888(7) 0.73406(3) 0.03440(14) Uani 1 1 d . .
N1 N 0.84238(5) 0.27441(19) 0.48175(7) 0.0322(4) Uani 1 1 d . .
N2 N 0.91391(5) 0.5406(2) 0.57671(7) 0.0342(4) Uani 1 1 d . .
N21 N 0.82180(5) 0.77310(19) 0.70057(7) 0.0303(3) Uani 1 1 d . .
N22 N 0.89779(6) 1.0448(2) 0.74621(7) 0.0365(4) Uani 1 1 d . .
C1 C 0.85524(10) 0.7101(3) 0.52325(14) 0.0633(8) Uani 1 1 d . .
H15B H 0.8528 0.7245 0.5517 0.095 Uiso 1 1 calc R U
H15C H 0.8288 0.6956 0.4893 0.095 Uiso 1 1 calc R U
H15D H 0.8677 0.7966 0.5207 0.095 Uiso 1 1 calc R U
C2 C 0.92953(8) 0.2204(3) 0.58480(10) 0.0470(6) Uani 1 1 d . .
H14A H 0.9576 0.2310 0.5999 0.070 Uiso 1 1 calc R U
H14B H 0.9206 0.1209 0.5710 0.070 Uiso 1 1 calc R U
H14C H 0.9265 0.2388 0.6125 0.070 Uiso 1 1 calc R U
C3 C 0.88039(7) 0.5786(2) 0.53538(9) 0.0351(4) Uani 1 1 d . .
C21 C 0.83789(12) 1.2096(3) 0.69047(15) 0.0703(9) Uani 1 1 d . .
H25B H 0.8429 1.2308 0.6648 0.105 Uiso 1 1 calc R U
H25C H 0.8455 1.2944 0.7138 0.105 Uiso 1 1 calc R U
H25D H 0.8095 1.1888 0.6713 0.105 Uiso 1 1 calc R U
C22 C 0.91288(7) 0.7255(3) 0.76168(10) 0.0452(6) Uani 1 1 d . .
H24A H 0.9394 0.7407 0.7954 0.068 Uiso 1 1 calc R U
H24B H 0.9136 0.7442 0.7319 0.068 Uiso 1 1 calc R U
H24C H 0.9044 0.6244 0.7598 0.068 Uiso 1 1 calc R U
C23 C 0.86193(7) 1.0792(2) 0.72334(9) 0.0371(5) Uani 1 1 d . .
C111 C 0.91974(8) 0.2614(3) 0.48035(9) 0.0422(5) Uani 1 1 d . .
C112 C 0.93286(11) 0.1034(3) 0.49014(13) 0.0666(9) Uani 1 1 d . .
H11J H 0.9233 0.0572 0.4564 0.100 Uiso 1 1 calc R U
H11K H 0.9218 0.0517 0.5054 0.100 Uiso 1 1 calc R U
H11L H 0.9620 0.0986 0.5150 0.100 Uiso 1 1 calc R U
C113 C 0.94563(7) 0.3818(3) 0.50674(9) 0.0428(5) Uani 1 1 d . .
C114 C 0.99016(8) 0.3736(4) 0.54958(13) 0.0696(10) Uani 1 1 d . .
H11G H 1.0034 0.3666 0.5330 0.104 Uiso 1 1 calc R U
H11H H 0.9967 0.2871 0.5718 0.104 Uiso 1 1 calc R U
H11I H 0.9993 0.4618 0.5717 0.104 Uiso 1 1 calc R U
C115 C 0.92335(7) 0.5125(3) 0.48453(8) 0.0360(4) Uani 1 1 d . .
C116 C 0.93970(8) 0.6654(3) 0.49986(11) 0.0497(6) Uani 1 1 d . .
H11D H 0.9471 0.6975 0.4775 0.075 Uiso 1 1 calc R U
H11E H 0.9632 0.6671 0.5374 0.075 Uiso 1 1 calc R U
H11F H 0.9194 0.7315 0.4947 0.075 Uiso 1 1 calc R U
C117 C 0.88330(6) 0.4725(2) 0.44428(8) 0.0314(4) Uani 1 1 d . .
C118 C 0.85029(7) 0.5799(3) 0.40935(9) 0.0415(5) Uani 1 1 d . .
H11A H 0.8400 0.5667 0.3723 0.062 Uiso 1 1 calc R U
H11B H 0.8605 0.6798 0.4209 0.062 Uiso 1 1 calc R U
H11C H 0.8288 0.5633 0.4121 0.062 Uiso 1 1 calc R U
C119 C 0.88018(7) 0.3159(2) 0.44097(8) 0.0337(4) Uani 1 1 d . .
C121 C 0.83514(13) 0.0197(3) 0.41442(15) 0.0729(10) Uani 1 1 d . .
H12A H 0.8090 -0.0214 0.3999 0.109 Uiso 1 1 calc R U
H12B H 0.8555 -0.0261 0.4489 0.109 Uiso 1 1 calc R U
H12C H 0.8412 0.0007 0.3897 0.109 Uiso 1 1 calc R U
C122 C 0.78795(9) 0.2903(4) 0.35958(11) 0.0668(9) Uani 1 1 d . .
H12D H 0.7660 0.2230 0.3478 0.100 Uiso 1 1 calc R U
H12E H 0.7920 0.2957 0.3323 0.100 Uiso 1 1 calc R U
H12F H 0.7815 0.3878 0.3652 0.100 Uiso 1 1 calc R U
C131 C 0.81638(7) 0.2443(3) 0.49692(10) 0.0422(5) Uani 1 1 d . .
C132 C 0.83090(13) 0.3232(6) 0.54737(17) 0.1071(18) Uani 1 1 d . .
H13D H 0.8282 0.4290 0.5410 0.161 Uiso 1 1 calc R U
H13E H 0.8589 0.2988 0.5753 0.161 Uiso 1 1 calc R U
H13F H 0.8150 0.2932 0.5588 0.161 Uiso 1 1 calc R U
C133 C 0.8175(3) 0.0841(5) 0.5079(3) 0.173(3) Uani 1 1 d . .
H13A H 0.8035 0.0296 0.4743 0.259 Uiso 1 1 calc R U
H13B H 0.8046 0.0667 0.5244 0.259 Uiso 1 1 calc R U
H13C H 0.8453 0.0513 0.5320 0.259 Uiso 1 1 calc R U
C134 C 0.77524(13) 0.2913(10) 0.4555(2) 0.171(4) Uani 1 1 d . .
H13G H 0.7744 0.3981 0.4522 0.256 Uiso 1 1 calc R U
H13H H 0.7584 0.2606 0.4653 0.256 Uiso 1 1 calc R U
H13I H 0.7655 0.2466 0.4214 0.256 Uiso 1 1 calc R U
C141 C 0.94157(9) 0.6073(3) 0.63083(11) 0.0565(7) Uani 1 1 d . .
C142 C 0.92658(13) 0.5641(6) 0.66157(14) 0.0996(15) Uani 1 1 d . .
H15H H 0.9249 0.4572 0.6620 0.149 Uiso 1 1 calc R U
H15I H 0.9001 0.6064 0.6444 0.149 Uiso 1 1 calc R U
H15J H 0.9449 0.6005 0.6982 0.149 Uiso 1 1 calc R U
C143 C 0.94375(17) 0.7737(5) 0.62741(19) 0.120(2) Uani 1 1 d . .
H15K H 0.9505 0.7974 0.6037 0.180 Uiso 1 1 calc R U
H15L H 0.9642 0.8131 0.6630 0.180 Uiso 1 1 calc R U
H15M H 0.9179 0.8169 0.6133 0.180 Uiso 1 1 calc R U
C144 C 0.98215(10) 0.5439(6) 0.65608(14) 0.0952(14) Uani 1 1 d . .
H15E H 0.9899 0.5627 0.6331 0.143 Uiso 1 1 calc R U
H15F H 0.9815 0.4381 0.6606 0.143 Uiso 1 1 calc R U
H15G H 1.0015 0.5895 0.6909 0.143 Uiso 1 1 calc R U
C211 C 0.84844(6) 0.9606(2) 0.80370(8) 0.0323(4) Uani 1 1 d . .
C212 C 0.81506(8) 1.0706(3) 0.77881(11) 0.0451(6) Uani 1 1 d . .
H21A H 0.7991 1.0517 0.7910 0.068 Uiso 1 1 calc R U
H21B H 0.7982 1.0619 0.7399 0.068 Uiso 1 1 calc R U
H21C H 0.8262 1.1696 0.7894 0.068 Uiso 1 1 calc R U
C213 C 0.88943(7) 0.9976(3) 0.83881(9) 0.0392(5) Uani 1 1 d . .
C214 C 0.90621(10) 1.1500(4) 0.85668(13) 0.0626(8) Uani 1 1 d . .
H21J H 0.9046 1.1815 0.8848 0.094 Uiso 1 1 calc R U
H21K H 0.8908 1.2173 0.8264 0.094 Uiso 1 1 calc R U
H21L H 0.9341 1.1502 0.8704 0.094 Uiso 1 1 calc R U
C215 C 0.91165(7) 0.8660(3) 0.85547(8) 0.0411(5) Uani 1 1 d . .
C216 C 0.95622(8) 0.8522(4) 0.89495(11) 0.0665(9) Uani 1 1 d . .
H21G H 0.9635 0.8130 0.9286 0.100 Uiso 1 1 calc R U
H21H H 0.9684 0.9487 0.9012 0.100 Uiso 1 1 calc R U
H21I H 0.9658 0.7858 0.8807 0.100 Uiso 1 1 calc R U
C217 C 0.88456(7) 0.7471(3) 0.83156(8) 0.0353(5) Uani 1 1 d . .
C218 C 0.89729(9) 0.5896(3) 0.84352(12) 0.0552(7) Uani 1 1 d . .
H21D H 0.9058 0.5649 0.8792 0.083 Uiso 1 1 calc R U
H21E H 0.9194 0.5742 0.8421 0.083 Uiso 1 1 calc R U
H21F H 0.8749 0.5268 0.8171 0.083 Uiso 1 1 calc R U
C219 C 0.84489(6) 0.8046(2) 0.79861(8) 0.0307(4) Uani 1 1 d . .
C221 C 0.75345(7) 0.7929(3) 0.70807(11) 0.0513(6) Uani 1 1 d . .
H22D H 0.7326 0.7298 0.6793 0.077 Uiso 1 1 calc R U
H22E H 0.7505 0.8921 0.6944 0.077 Uiso 1 1 calc R U
H22F H 0.7511 0.7954 0.7369 0.077 Uiso 1 1 calc R U
C222 C 0.79875(11) 0.5170(3) 0.73873(14) 0.0637(8) Uani 1 1 d . .
H22A H 0.7756 0.4802 0.7043 0.096 Uiso 1 1 calc R U
H22B H 0.7954 0.4971 0.7661 0.096 Uiso 1 1 calc R U
H22C H 0.8228 0.4680 0.7482 0.096 Uiso 1 1 calc R U
C231 C 0.80432(7) 0.7429(3) 0.64439(9) 0.0393(5) Uani 1 1 d . .
C232 C 0.75952(10) 0.7663(5) 0.60739(13) 0.0761(10) Uani 1 1 d . .
H23G H 0.7536 0.8671 0.6109 0.114 Uiso 1 1 calc R U
H23H H 0.7470 0.6983 0.6169 0.114 Uiso 1 1 calc R U
H23I H 0.7492 0.7485 0.5705 0.114 Uiso 1 1 calc R U
C233 C 0.81328(13) 0.5844(4) 0.63927(14) 0.0756(10) Uani 1 1 d . .
H23D H 0.8421 0.5677 0.6639 0.113 Uiso 1 1 calc R U
H23E H 0.8035 0.5664 0.6027 0.113 Uiso 1 1 calc R U
H23F H 0.8000 0.5178 0.6480 0.113 Uiso 1 1 calc R U
C234 C 0.82276(11) 0.8416(4) 0.62629(12) 0.0648(8) Uani 1 1 d . .
H23A H 0.8163 0.9438 0.6274 0.097 Uiso 1 1 calc R U
H23B H 0.8121 0.8158 0.5898 0.097 Uiso 1 1 calc R U
H23C H 0.8517 0.8288 0.6501 0.097 Uiso 1 1 calc R U
C241 C 0.93045(10) 1.1176(4) 0.74918(13) 0.0638(8) Uani 1 1 d . .
C242 C 0.92329(13) 1.0873(6) 0.69715(17) 0.0922(13) Uani 1 1 d . .
H25E H 0.9234 0.9814 0.6924 0.138 Uiso 1 1 calc R U
H25F H 0.9444 1.1331 0.6977 0.138 Uiso 1 1 calc R U
H25G H 0.8974 1.1277 0.6677 0.138 Uiso 1 1 calc R U
C243 C 0.93057(18) 1.2843(5) 0.7585(2) 0.123(2) Uani 1 1 d . .
H25K H 0.9065 1.3288 0.7270 0.185 Uiso 1 1 calc R U
H25L H 0.9541 1.3291 0.7649 0.185 Uiso 1 1 calc R U
H25M H 0.9312 1.3003 0.7895 0.185 Uiso 1 1 calc R U
C244 C 0.96882(10) 1.0516(6) 0.79547(18) 0.1066(17) Uani 1 1 d . .
H25H H 0.9701 0.9491 0.7877 0.160 Uiso 1 1 calc R U
H25I H 0.9702 1.0570 0.8274 0.160 Uiso 1 1 calc R U
H25J H 0.9912 1.1057 0.8016 0.160 Uiso 1 1 calc R U

loop_
_atom_site_aniso_label
_atom_site_aniso_U_11
_atom_site_aniso_U_22
_atom_site_aniso_U_33
_atom_site_aniso_U_23
_atom_site_aniso_U_13
_atom_site_aniso_U_12
Ti1 0.02764(17) 0.02908(17) 0.02115(15) 0.00215(12) 0.01527(14) 0.00546(13)
Ti2 0.02391(16) 0.02642(16) 0.02660(16) 0.00452(12) 0.01775(14) 0.00538(12)
Si1 0.0535(4) 0.0329(3) 0.0295(3) -0.0062(2) 0.0239(3) -0.0093(3)
Si2 0.0336(3) 0.0333(3) 0.0421(3) 0.0042(2) 0.0262(3) -0.0026(2)
N1 0.0342(9) 0.0318(8) 0.0304(8) -0.0015(7) 0.0197(7) -0.0018(7)
N2 0.0366(9) 0.0391(9) 0.0312(8) -0.0081(7) 0.0228(8) -0.0053(7)
N21 0.0294(8) 0.0321(8) 0.0302(8) 0.0020(7) 0.0186(7) -0.0006(7)
N22 0.0408(10) 0.0354(9) 0.0378(9) -0.0022(7) 0.0263(8) -0.0093(8)
C1 0.074(2) 0.0449(15) 0.075(2) 0.0026(14) 0.0478(18) 0.0204(14)
C2 0.0515(14) 0.0544(14) 0.0360(11) 0.0164(10) 0.0273(11) 0.0170(12)
C3 0.0407(11) 0.0327(10) 0.0395(11) -0.0013(8) 0.0284(10) 0.0026(9)
C21 0.100(3) 0.0391(14) 0.087(2) 0.0270(15) 0.065(2) 0.0284(16)
C22 0.0453(13) 0.0538(14) 0.0449(13) 0.0105(11) 0.0319(11) 0.0221(11)
C23 0.0474(13) 0.0286(10) 0.0408(11) 0.0027(8) 0.0297(10) 0.0037(9)
C111 0.0558(14) 0.0451(13) 0.0383(11) 0.0082(9) 0.0351(11) 0.0189(11)
C112 0.099(2) 0.0535(17) 0.0694(19) 0.0172(14) 0.063(2) 0.0413(17)
C113 0.0367(11) 0.0637(16) 0.0371(11) 0.0100(10) 0.0272(10) 0.0141(11)
C114 0.0380(14) 0.114(3) 0.0611(18) 0.0180(18) 0.0326(14) 0.0238(16)
C115 0.0360(11) 0.0482(12) 0.0321(10) 0.0025(9) 0.0251(9) 0.0002(9)
C116 0.0483(14) 0.0560(15) 0.0496(14) -0.0019(12) 0.0324(12) -0.0148(12)
C117 0.0361(10) 0.0348(10) 0.0257(9) 0.0039(7) 0.0202(8) 0.0020(8)
C118 0.0437(12) 0.0392(11) 0.0332(11) 0.0098(9) 0.0193(10) 0.0062(10)
C119 0.0464(12) 0.0340(10) 0.0268(9) 0.0012(8) 0.0255(9) 0.0053(9)
C121 0.127(3) 0.0404(14) 0.079(2) -0.0228(14) 0.077(2) -0.0235(17)
C122 0.0553(17) 0.082(2) 0.0333(13) -0.0036(13) 0.0117(12) -0.0236(16)
C131 0.0432(12) 0.0418(12) 0.0480(13) -0.0019(10) 0.0312(11) -0.0069(10)
C132 0.100(3) 0.177(5) 0.095(3) -0.060(3) 0.086(3) -0.063(3)
C133 0.352(9) 0.049(2) 0.340(9) -0.017(4) 0.325(9) -0.033(4)
C134 0.060(2) 0.360(10) 0.111(4) 0.110(5) 0.062(3) 0.068(4)
C141 0.0561(16) 0.0684(19) 0.0410(13) -0.0240(13) 0.0277(13) -0.0173(14)
C142 0.103(3) 0.164(4) 0.0494(18) -0.043(2) 0.055(2) -0.038(3)
C143 0.139(4) 0.075(3) 0.088(3) -0.050(2) 0.040(3) -0.045(3)
C144 0.0430(17) 0.140(4) 0.056(2) -0.036(2) 0.0067(15) -0.014(2)
C211 0.0360(10) 0.0362(10) 0.0335(10) 0.0049(8) 0.0258(9) 0.0106(8)
C212 0.0463(13) 0.0429(12) 0.0551(14) 0.0062(11) 0.0357(12) 0.0175(11)
C213 0.0411(12) 0.0478(13) 0.0313(10) -0.0081(9) 0.0235(9) -0.0027(10)
C214 0.072(2) 0.0641(18) 0.0551(17) -0.0253(14) 0.0407(16) -0.0190(15)
C215 0.0311(10) 0.0660(16) 0.0255(9) 0.0039(9) 0.0170(9) 0.0091(10)
C216 0.0335(13) 0.118(3) 0.0348(13) 0.0088(15) 0.0145(11) 0.0153(15)
C217 0.0384(11) 0.0432(12) 0.0329(10) 0.0143(8) 0.0262(9) 0.0164(9)
C218 0.0649(17) 0.0515(15) 0.0642(17) 0.0342(13) 0.0471(15) 0.0324(13)
C219 0.0322(10) 0.0362(10) 0.0330(9) 0.0093(8) 0.0247(8) 0.0087(8)
C221 0.0314(11) 0.0684(18) 0.0550(15) 0.0038(13) 0.0270(11) -0.0023(11)
C222 0.088(2) 0.0372(13) 0.082(2) -0.0002(13) 0.0598(19) -0.0170(14)
C231 0.0410(12) 0.0414(12) 0.0338(10) -0.0024(9) 0.0220(10) -0.0063(9)
C232 0.0519(17) 0.119(3) 0.0418(15) 0.0037(17) 0.0207(14) 0.0021(19)
C233 0.113(3) 0.0525(17) 0.0600(19) -0.0103(15) 0.053(2) 0.0011(19)
C234 0.076(2) 0.086(2) 0.0409(14) -0.0103(14) 0.0401(15) -0.0255(17)
C241 0.0560(17) 0.077(2) 0.0630(18) -0.0042(15) 0.0389(15) -0.0300(15)
C242 0.088(3) 0.139(4) 0.086(3) -0.005(3) 0.072(2) -0.033(3)
C243 0.159(5) 0.081(3) 0.161(5) -0.035(3) 0.114(4) -0.077(3)
C244 0.0390(17) 0.157(4) 0.098(3) 0.018(3) 0.0291(19) -0.032(2)

loop_
_atom_type_symbol
_atom_type_description
_atom_type_scat_dispersion_real
_atom_type_scat_dispersion_imag
_atom_type_scat_source
C C 0.0033 0.0016 'International Tables Vol C Tables 4.2.6.8 and 6.1.1.4'
H H 0.0000 0.0000 'International Tables Vol C Tables 4.2.6.8 and 6.1.1.4'
N N 0.0061 0.0033 'International Tables Vol C Tables 4.2.6.8 and 6.1.1.4'
Si Si 0.0817 0.0704 'International Tables Vol C Tables 4.2.6.8 and 6.1.1.4'
Ti Ti 0.2776 0.4457 'International Tables Vol C Tables 4.2.6.8 and 6.1.1.4'

loop_
_geom_angle_atom_site_label_1
_geom_angle_atom_site_label_2
_geom_angle_atom_site_label_3
_geom_angle
N1 Ti1 C3 101.99(8)
N1 Ti1 N2 126.30(7)
C3 Ti1 N2 35.37(8)
N1 Ti1 C2 98.03(9)
C3 Ti1 C2 119.98(10)
N2 Ti1 C2 88.88(9)
N1 Ti1 C119 76.25(8)
C3 Ti1 C119 123.64(8)
N2 Ti1 C119 145.38(8)
C2 Ti1 C119 115.92(9)
N1 Ti1 C117 95.65(7)
C3 Ti1 C117 90.09(8)
N2 Ti1 C117 109.93(8)
C2 Ti1 C117 143.09(9)
C119 Ti1 C117 36.20(8)
N1 Ti1 C111 99.07(9)
C3 Ti1 C111 143.48(9)
N2 Ti1 C111 134.61(9)
C2 Ti1 C111 85.74(9)
C119 Ti1 C111 35.88(8)
C117 Ti1 C111 58.25(8)
N1 Ti1 C115 129.36(7)
C3 Ti1 C115 87.20(8)
N2 Ti1 C115 88.88(7)
C2 Ti1 C115 120.21(9)
C119 Ti1 C115 58.31(8)
C117 Ti1 C115 34.02(7)
C111 Ti1 C115 56.49(9)
N1 Ti1 C113 131.62(8)
C3 Ti1 C113 115.09(9)
N2 Ti1 C113 101.41(8)
C2 Ti1 C113 89.64(9)
C119 Ti1 C113 57.84(8)
C117 Ti1 C113 56.34(7)
C111 Ti1 C113 33.67(9)
C115 Ti1 C113 33.12(8)
N1 Ti1 Si1 35.99(5)
C3 Ti1 Si1 119.93(7)
N2 Ti1 Si1 154.63(6)
C2 Ti1 Si1 109.20(8)
C119 Ti1 Si1 40.33(6)
C117 Ti1 Si1 66.04(6)
C111 Ti1 Si1 66.48(7)
C115 Ti1 Si1 96.62(5)
C113 Ti1 Si1 96.50(6)
N21 Ti2 C23 101.50(8)
N21 Ti2 N22 126.22(7)
C23 Ti2 N22 35.50(8)
N21 Ti2 C22 97.90(9)
C23 Ti2 C22 119.31(10)
N22 Ti2 C22 88.47(10)
N21 Ti2 C219 76.70(8)
C23 Ti2 C219 123.36(8)
N22 Ti2 C219 144.80(8)
C22 Ti2 C219 116.93(9)
N21 Ti2 C211 96.57(8)
C23 Ti2 C211 90.24(8)
N22 Ti2 C211 109.35(8)
C22 Ti2 C211 143.35(8)
C219 Ti2 C211 36.08(8)
N21 Ti2 C217 98.58(8)
C23 Ti2 C217 144.40(9)
N22 Ti2 C217 135.19(8)
C22 Ti2 C217 86.26(8)
C219 Ti2 C217 35.80(7)
C211 Ti2 C217 58.32(7)
N21 Ti2 C213 130.23(8)
C23 Ti2 C213 88.31(9)
N22 Ti2 C213 88.83(8)
C22 Ti2 C213 119.49(9)
C219 Ti2 C213 58.08(8)
C211 Ti2 C213 34.09(8)
C217 Ti2 C213 56.46(8)
N21 Ti2 C215 131.62(8)
C23 Ti2 C215 116.41(9)
N22 Ti2 C215 101.66(8)
C22 Ti2 C215 89.08(9)
C219 Ti2 C215 57.97(8)
C211 Ti2 C215 56.68(7)
C217 Ti2 C215 33.88(9)
C213 Ti2 C215 33.18(8)
N21 Ti2 Si2 36.17(5)
C23 Ti2 Si2 118.40(7)
N22 Ti2 Si2 153.43(6)
C22 Ti2 Si2 110.89(8)
C219 Ti2 Si2 40.54(6)
C211 Ti2 Si2 65.91(6)
C217 Ti2 Si2 66.59(6)
C213 Ti2 Si2 96.55(6)
C215 Ti2 Si2 96.84(6)
N1 Si1 C119 94.21(9)
N1 Si1 C121 115.29(12)
C119 Si1 C121 113.02(15)
N1 Si1 C122 116.58(14)
C119 Si1 C122 112.56(12)
C121 Si1 C122 105.30(17)
N1 Si1 Ti1 42.05(6)
C119 Si1 Ti1 52.26(6)
C121 Si1 Ti1 124.49(13)
C122 Si1 Ti1 130.17(11)
N21 Si2 C219 94.38(9)
N21 Si2 C222 116.14(12)
C219 Si2 C222 113.62(13)
N21 Si2 C221 116.27(11)
C219 Si2 C221 112.66(12)
C222 Si2 C221 104.10(15)
N21 Si2 Ti2 41.97(6)
C219 Si2 Ti2 52.42(6)
C222 Si2 Ti2 127.39(12)
C221 Si2 Ti2 128.45(10)
C131 N1 Si1 127.17(15)
C131 N1 Ti1 130.86(15)
Si1 N1 Ti1 101.96(9)
C3 N2 C141 132.7(2)
C3 N2 Ti1 72.18(13)
C141 N2 Ti1 154.89(18)
C231 N21 Si2 127.17(14)
C231 N21 Ti2 130.94(14)
Si2 N21 Ti2 101.86(9)
C23 N22 C241 132.5(2)
C23 N22 Ti2 71.94(13)
C241 N22 Ti2 155.3(2)
N2 C3 C1 131.7(2)
N2 C3 Ti1 72.45(13)
C1 C3 Ti1 155.8(2)
N22 C23 C21 131.8(3)
N22 C23 Ti2 72.55(13)
C21 C23 Ti2 155.5(2)
C113 C111 C119 108.5(2)
C113 C111 C112 124.6(3)
C119 C111 C112 126.8(3)
C113 C111 Ti1 77.53(13)
C119 C111 Ti1 68.43(11)
C112 C111 Ti1 123.32(18)
C111 C113 C115 108.7(2)
C111 C113 C114 125.9(3)
C115 C113 C114 125.3(3)
C111 C113 Ti1 68.80(13)
C115 C113 Ti1 72.99(12)
C114 C113 Ti1 126.62(17)
C117 C115 C113 107.5(2)
C117 C115 C116 126.5(2)
C113 C115 C116 126.0(2)
C117 C115 Ti1 67.56(11)
C113 C115 Ti1 73.89(13)
C116 C115 Ti1 125.42(15)
C115 C117 C119 109.26(19)
C115 C117 C118 124.2(2)
C119 C117 C118 126.5(2)
C115 C117 Ti1 78.42(12)
C119 C117 Ti1 69.77(11)
C118 C117 Ti1 120.53(15)
C117 C119 C111 106.0(2)
C117 C119 Si1 120.87(16)
C111 C119 Si1 123.13(17)
C117 C119 Ti1 74.04(11)
C111 C119 Ti1 75.69(12)
Si1 C119 Ti1 87.41(8)
C134 C131 N1 111.9(3)
C134 C131 C133 110.2(5)
N1 C131 C133 109.4(3)
C134 C131 C132 107.5(4)
N1 C131 C132 110.9(2)
C133 C131 C132 106.7(4)
N2 C141 C144 107.1(2)
N2 C141 C142 106.8(2)
C144 C141 C142 110.8(3)
N2 C141 C143 111.3(3)
C144 C141 C143 108.7(4)
C142 C141 C143 112.0(4)
C213 C211 C219 108.63(18)
C213 C211 C212 124.2(2)
C219 C211 C212 127.1(2)
C213 C211 Ti2 78.19(12)
C219 C211 Ti2 69.56(10)
C212 C211 Ti2 120.69(15)
C215 C213 C211 108.0(2)
C215 C213 C214 126.1(2)
C211 C213 C214 125.8(2)
C215 C213 Ti2 73.56(12)
C211 C213 Ti2 67.72(11)
C214 C213 Ti2 125.86(18)
C213 C215 C217 108.23(19)
C213 C215 C216 126.4(3)
C217 C215 C216 125.2(3)
C213 C215 Ti2 73.26(12)
C217 C215 Ti2 68.87(12)
C216 C215 Ti2 126.98(17)
C215 C217 C219 108.49(19)
C215 C217 C218 123.3(2)
C219 C217 C218 128.0(2)
C215 C217 Ti2 77.25(12)
C219 C217 Ti2 68.52(11)
C218 C217 Ti2 123.53(16)
C211 C219 C217 106.65(19)
C211 C219 Si2 120.26(15)
C217 C219 Si2 123.01(16)
C211 C219 Ti2 74.37(11)
C217 C219 Ti2 75.68(11)
Si2 C219 Ti2 87.04(8)
N21 C231 C234 110.51(19)
N21 C231 C232 111.8(2)
C234 C231 C232 108.5(3)
N21 C231 C233 109.3(2)
C234 C231 C233 107.6(3)
C232 C231 C233 109.1(3)
N22 C241 C244 107.1(3)
N22 C241 C242 107.0(2)
C244 C241 C242 111.6(4)
N22 C241 C243 110.2(3)
C244 C241 C243 109.5(4)
C242 C241 C243 111.3(3)

loop_
_geom_bond_atom_site_label_1
_geom_bond_atom_site_label_2
_geom_bond_distance
Ti1 N1 1.9722(18)
Ti1 C3 2.070(2)
Ti1 N2 2.0729(18)
Ti1 C2 2.177(2)
Ti1 C119 2.2803(19)
Ti1 C117 2.3365(19)
Ti1 C111 2.376(2)
Ti1 C115 2.477(2)
Ti1 C113 2.488(2)
Ti1 Si1 2.8807(7)
Ti2 N21 1.9633(18)
Ti2 C23 2.068(2)
Ti2 N22 2.0747(18)
Ti2 C22 2.173(2)
Ti2 C219 2.2799(19)
Ti2 C211 2.3431(19)
Ti2 C217 2.374(2)
Ti2 C213 2.478(2)
Ti2 C215 2.482(2)
Ti2 Si2 2.8730(7)
Si1 N1 1.7305(18)
Si1 C119 1.866(2)
Si1 C121 1.874(3)
Si1 C122 1.878(3)
Si2 N21 1.7326(18)
Si2 C219 1.870(2)
Si2 C222 1.871(3)
Si2 C221 1.873(3)
N1 C131 1.477(3)
N2 C3 1.258(3)
N2 C141 1.494(3)
N21 C231 1.479(3)
N22 C23 1.263(3)
N22 C241 1.490(3)
C1 C3 1.494(3)
C21 C23 1.499(3)
C111 C113 1.413(4)
C111 C119 1.437(3)
C111 C112 1.510(3)
C113 C115 1.415(3)
C113 C114 1.512(4)
C115 C117 1.414(3)
C115 C116 1.503(4)
C117 C119 1.435(3)
C117 C118 1.502(3)
C131 C134 1.468(5)
C131 C133 1.498(5)
C131 C132 1.502(4)
C141 C144 1.504(5)
C141 C142 1.509(5)
C141 C143 1.531(5)
C211 C213 1.419(3)
C211 C219 1.433(3)
C211 C212 1.509(3)
C213 C215 1.416(3)
C213 C214 1.509(4)
C215 C217 1.419(4)
C215 C216 1.506(3)
C217 C219 1.433(3)
C217 C218 1.503(3)
C231 C234 1.520(4)
C231 C232 1.521(4)
C231 C233 1.531(4)
C241 C244 1.499(5)
C241 C242 1.511(5)
C241 C243 1.551(6)

loop_
_geom_torsion_atom_site_label_1
_geom_torsion_atom_site_label_2
_geom_torsion_atom_site_label_3
_geom_torsion_atom_site_label_4
_geom_torsion
C119 Si1 N1 C131 177.41(19)
C121 Si1 N1 C131 -64.7(2)
C122 Si1 N1 C131 59.6(2)
Ti1 Si1 N1 C131 -178.9(2)
C119 Si1 N1 Ti1 -3.65(10)
C121 Si1 N1 Ti1 114.29(16)
C122 Si1 N1 Ti1 -121.48(13)
C219 Si2 N21 C231 179.37(18)
C222 Si2 N21 C231 60.3(2)
C221 Si2 N21 C231 -62.7(2)
Ti2 Si2 N21 C231 178.1(2)
C219 Si2 N21 Ti2 1.26(9)
C222 Si2 N21 Ti2 -117.76(14)
C221 Si2 N21 Ti2 119.22(12)
C141 N2 C3 C1 2.5(5)
Ti1 N2 C3 C1 178.3(3)
C141 N2 C3 Ti1 -175.8(3)
C241 N22 C23 C21 -1.2(5)
Ti2 N22 C23 C21 -176.7(3)
C241 N22 C23 Ti2 175.5(3)
C119 C111 C113 C115 -0.5(2)
C112 C111 C113 C115 175.5(2)
Ti1 C111 C113 C115 -62.43(15)
C119 C111 C113 C114 -177.5(2)
C112 C111 C113 C114 -1.5(4)
Ti1 C111 C113 C114 120.6(2)
C119 C111 C113 Ti1 61.89(14)
C112 C111 C113 Ti1 -122.1(2)
C111 C113 C115 C117 0.3(2)
C114 C113 C115 C117 177.3(2)
Ti1 C113 C115 C117 -59.49(14)
C111 C113 C115 C116 -177.8(2)
C114 C113 C115 C116 -0.8(4)
Ti1 C113 C115 C116 122.4(2)
C111 C113 C115 Ti1 59.80(16)
C114 C113 C115 Ti1 -123.2(2)
C113 C115 C117 C119 0.0(2)
C116 C115 C117 C119 178.1(2)
Ti1 C115 C117 C119 -63.54(13)
C113 C115 C117 C118 -177.2(2)
C116 C115 C117 C118 0.9(3)
Ti1 C115 C117 C118 119.2(2)
C113 C115 C117 Ti1 63.58(15)
C116 C115 C117 Ti1 -118.3(2)
C115 C117 C119 C111 -0.4(2)
C118 C117 C119 C111 176.8(2)
Ti1 C117 C119 C111 -69.55(14)
C115 C117 C119 Si1 146.15(15)
C118 C117 C119 Si1 -36.7(3)
Ti1 C117 C119 Si1 76.96(13)
C115 C117 C119 Ti1 69.19(14)
C118 C117 C119 Ti1 -113.6(2)
C113 C111 C119 C117 0.5(2)
C112 C111 C119 C117 -175.4(2)
Ti1 C111 C119 C117 68.38(13)
C113 C111 C119 Si1 -145.00(17)
C112 C111 C119 Si1 39.1(3)
Ti1 C111 C119 Si1 -77.17(14)
C113 C111 C119 Ti1 -67.84(16)
C112 C111 C119 Ti1 116.2(2)
N1 Si1 C119 C117 -66.56(17)
C121 Si1 C119 C117 173.66(18)
C122 Si1 C119 C117 54.5(2)
Ti1 Si1 C119 C117 -69.65(15)
N1 Si1 C119 C111 74.13(18)
C121 Si1 C119 C111 -45.7(2)
C122 Si1 C119 C111 -164.8(2)
Ti1 Si1 C119 C111 71.04(16)
N1 Si1 C119 Ti1 3.09(8)
C121 Si1 C119 Ti1 -116.69(13)
C122 Si1 C119 Ti1 124.17(14)
Si1 N1 C131 C134 -53.2(5)
Ti1 N1 C131 C134 128.1(4)
Si1 N1 C131 C133 69.2(4)
Ti1 N1 C131 C133 -109.4(4)
Si1 N1 C131 C132 -173.3(3)
Ti1 N1 C131 C132 8.1(4)
C3 N2 C141 C144 -159.9(3)
Ti1 N2 C141 C144 29.5(5)
C3 N2 C141 C142 81.3(4)
Ti1 N2 C141 C142 -89.2(5)
C3 N2 C141 C143 -41.2(4)
Ti1 N2 C141 C143 148.3(4)
C219 C211 C213 C215 0.5(2)
C212 C211 C213 C215 177.8(2)
Ti2 C211 C213 C215 -62.97(15)
C219 C211 C213 C214 -177.5(2)
C212 C211 C213 C214 -0.2(4)
Ti2 C211 C213 C214 119.0(2)
C219 C211 C213 Ti2 63.44(13)
C212 C211 C213 Ti2 -119.2(2)
C211 C213 C215 C217 -1.1(2)
C214 C213 C215 C217 177.0(2)
Ti2 C213 C215 C217 -60.30(15)
C211 C213 C215 C216 -176.8(2)
C214 C213 C215 C216 1.2(4)
Ti2 C213 C215 C216 124.0(2)
C211 C213 C215 Ti2 59.25(14)
C214 C213 C215 Ti2 -122.7(2)
C213 C215 C217 C219 1.2(2)
C216 C215 C217 C219 177.0(2)
Ti2 C215 C217 C219 -61.87(13)
C213 C215 C217 C218 -175.0(2)
C216 C215 C217 C218 0.8(4)
Ti2 C215 C217 C218 121.9(2)
C213 C215 C217 Ti2 63.10(15)
C216 C215 C217 Ti2 -121.1(2)
C213 C211 C219 C217 0.3(2)
C212 C211 C219 C217 -177.0(2)
Ti2 C211 C219 C217 69.40(13)
C213 C211 C219 Si2 -146.11(15)
C212 C211 C219 Si2 36.7(3)
Ti2 C211 C219 Si2 -76.98(12)
C213 C211 C219 Ti2 -69.13(14)
C212 C211 C219 Ti2 113.6(2)
C215 C217 C219 C211 -0.9(2)
C218 C217 C219 C211 175.0(2)
Ti2 C217 C219 C211 -68.49(13)
C215 C217 C219 Si2 144.31(16)
C218 C217 C219 Si2 -39.7(3)
Ti2 C217 C219 Si2 76.74(13)
C215 C217 C219 Ti2 67.57(15)
C218 C217 C219 Ti2 -116.5(2)
N21 Si2 C219 C211 68.90(16)
C222 Si2 C219 C211 -170.05(17)
C221 Si2 C219 C211 -51.97(19)
Ti2 Si2 C219 C211 69.97(14)
N21 Si2 C219 C217 -71.86(18)
C222 Si2 C219 C217 49.2(2)
C221 Si2 C219 C217 167.26(17)
Ti2 Si2 C219 C217 -70.80(16)
N21 Si2 C219 Ti2 -1.07(8)
C222 Si2 C219 Ti2 119.99(13)
C221 Si2 C219 Ti2 -121.94(11)
Si2 N21 C231 C234 164.9(2)
Ti2 N21 C231 C234 -17.6(3)
Si2 N21 C231 C232 44.0(3)
Ti2 N21 C231 C232 -138.5(2)
Si2 N21 C231 C233 -76.9(3)
Ti2 N21 C231 C233 100.6(3)
C23 N22 C241 C244 162.1(3)
Ti2 N22 C241 C244 -28.1(6)
C23 N22 C241 C242 -78.1(4)
Ti2 N22 C241 C242 91.7(5)
C23 N22 C241 C243 43.1(4)
Ti2 N22 C241 C243 -147.1(4)
